data_4514355
loop_
_publ_author_name
'Nowakowska, Sylwia'
'Mazzola, Federico'
'Alberti, Mariza N.'
'Song, Fei'
'Voigt, Tobias'
'Nowakowski, Jan'
'W\"ackerlin, Aneliia'
'W\"ackerlin, Christian'
'Wiss, J\'er\^ome'
'Schweizer, W. Bernd'
'Broszio, Max'
'Polley, Craig'
'Leandersson, Mats'
'Fatayer, Shadi'
'Ivas, Toni'
'Baljozovic, Milos'
'Mousavi, S. Fatemeh'
'Ahsan, Aisha'
'Nijs, Thomas'
'Popova, Olha'
'Zhang, Jun'
'Muntwiler, Matthias'
'Thilgen, Carlo'
'St\"ohr, Meike'
'Pasti, Igor A.'
'Skorodumova, Natalia V.'
'Diederich, Fran\,cois'
'Wells, Justin'
'Jung, Thomas A.'

_publ_section_title
;
 Adsorbate-Induced Modification of the Confining Barriers in a Quantum Box
 Array.
;
_journal_issue 1
_journal_name_full 'ACS nano'
_journal_page_first 768
_journal_page_last 778
_journal_paper_doi 10.1021/acsnano.7b07989
_journal_volume 12
_journal_year 2018
_chemical_formula_moiety 'C72 H42 F10 N4 O4 Zn, 2.5(C7 H8), C H4 O'
_chemical_formula_sum 'C90.5 H69 F10 N4 O4.5 Zn'
_chemical_formula_weight 1539.87
_chemical_name_systematic
; 
 ? 
;
_space_group_IT_number 14
_symmetry_cell_setting monoclinic
_symmetry_space_group_name_Hall '-P 2yn'
_symmetry_space_group_name_H-M 'P 1 21/n 1'
_atom_sites_solution_hydrogens geom
_atom_sites_solution_primary direct
_atom_sites_solution_secondary difmap
_audit_creation_method SHELXL-97
_cell_angle_alpha 90.00
_cell_angle_beta 97.233(11)
_cell_angle_gamma 90.00
_cell_formula_units_Z 2
_cell_length_a 18.658(3)
_cell_length_b 6.9085(11)
_cell_length_c 28.256(4)
_cell_measurement_reflns_used 1217
_cell_measurement_temperature 100(2)
_cell_measurement_theta_max 43.63
_cell_measurement_theta_min 3.02
_cell_volume 3613.2(10)
_computing_cell_refinement 'Bruker SAINT'
_computing_data_collection 'Bruker APEX2'
_computing_data_reduction 'Bruker SAINT'
_computing_molecular_graphics 'Platon, Ortep'
_computing_publication_material 'Bruker SHELXTL'
_computing_structure_refinement 'OLEX2 (Dolomanov, 2009), SHELXL-97 (Sheldrick, 2008)'
_computing_structure_solution 'SHELXS-97 (Sheldrick, 2008)'
_diffrn_ambient_temperature 100(2)
_diffrn_measured_fraction_theta_full 0.983
_diffrn_measured_fraction_theta_max 0.983
_diffrn_measurement_device_type 'Bruker APEX-II CCD'
_diffrn_measurement_method '\f and \w scans'
_diffrn_radiation_monochromator graphite
_diffrn_radiation_source 'Incoatec I\S microfocus X-ray tube'
_diffrn_radiation_type CuK\a
_diffrn_radiation_wavelength 1.54178
_diffrn_reflns_av_R_equivalents 0.1105
_diffrn_reflns_av_sigmaI/netI 0.1301
_diffrn_reflns_limit_h_max 16
_diffrn_reflns_limit_h_min -16
_diffrn_reflns_limit_k_max 6
_diffrn_reflns_limit_k_min -6
_diffrn_reflns_limit_l_max 25
_diffrn_reflns_limit_l_min -24
_diffrn_reflns_number 9690
_diffrn_reflns_theta_full 44.11
_diffrn_reflns_theta_max 44.11
_diffrn_reflns_theta_min 2.69
_exptl_absorpt_coefficient_mu 1.191
_exptl_absorpt_correction_T_max 0.9941
_exptl_absorpt_correction_T_min 0.8510
_exptl_absorpt_correction_type multi-scan
_exptl_absorpt_process_details SADABS
_exptl_crystal_colour purple
_exptl_crystal_density_diffrn 1.415
_exptl_crystal_density_method 'not measured'
_exptl_crystal_description plate
_exptl_crystal_F_000 1592
_exptl_crystal_size_max 0.14
_exptl_crystal_size_mid 0.12
_exptl_crystal_size_min 0.01
_refine_diff_density_max 0.920
_refine_diff_density_min -0.618
_refine_diff_density_rms 0.132
_refine_ls_extinction_method none
_refine_ls_goodness_of_fit_ref 1.554
_refine_ls_hydrogen_treatment constr
_refine_ls_matrix_type full
_refine_ls_number_parameters 266
_refine_ls_number_reflns 2738
_refine_ls_number_restraints 6
_refine_ls_restrained_S_all 1.556
_refine_ls_R_factor_all 0.1949
_refine_ls_R_factor_gt 0.1160
_refine_ls_shift/su_max 0.028
_refine_ls_shift/su_mean 0.006
_refine_ls_structure_factor_coef Fsqd
_refine_ls_weighting_details 'calc w=1/[\s^2^(Fo^2^)+(0.1000P)^2^+0.0000P] where P=(Fo^2^+2Fc^2^)/3'
_refine_ls_weighting_scheme calc
_refine_ls_wR_factor_gt 0.2708
_refine_ls_wR_factor_ref 0.3060
_reflns_number_gt 1458
_reflns_number_total 2738
_reflns_threshold_expression >2sigma(I)
_cod_data_source_file nn7b07989_si_002.cif
_cod_data_source_block cu_d200212_0m
_cod_depositor_comments
;
The following automatic conversions were performed:

'_symmetry_cell_setting' value 'Monoclinic' changed to 'monoclinic'
according to
/home/data/users/saulius/crontab/automatic-downloads/rss-feeds/ACS/lib/dictionaries/cif_core.dic
dictionary named 'cif_core.dic' version 2.4.2 from 2011-04-26.

Automatic conversion script
Id: cif_fix_values 4973 2017-02-22 13:04:09Z antanas 

 Adding full bibliography for 4514355.cif.
;
_cod_original_cell_volume 3613.3(9)
_cod_original_sg_symbol_H-M P2(1)/n
_cod_original_formula_sum 'C90.50 H69 F10 N4 O4.50 Zn'
_cod_database_code 4514355

loop_
_symmetry_equiv_pos_as_xyz
'x, y, z'
'-x+1/2, y+1/2, -z+1/2'
'-x, -y, -z'
'x-1/2, -y-1/2, z-1/2'

loop_
_atom_site_label
_atom_site_type_symbol
_atom_site_fract_x
_atom_site_fract_y
_atom_site_fract_z
_atom_site_U_iso_or_equiv
_atom_site_adp_type
_atom_site_occupancy
_atom_site_symmetry_multiplicity
_atom_site_calc_flag
_atom_site_refinement_flags
_atom_site_disorder_assembly
_atom_site_disorder_group
Zn1 Zn 1.0000 -0.5000 0.5000 0.0590(13) Uani 1 2 d S . .
F24 F 0.5199(4) -0.3901(13) 0.3327(3) 0.057(3) Uani 1 1 d . . .
F25 F 0.3774(4) -0.3369(13) 0.3079(3) 0.061(3) Uani 1 1 d . . .
F26 F 0.2908(4) -0.2485(13) 0.3741(3) 0.061(3) Uani 1 1 d . . .
F27 F 0.3479(4) -0.2103(14) 0.4680(3) 0.064(3) Uani 1 1 d . . .
F28 F 0.4893(4) -0.2658(13) 0.4937(3) 0.062(3) Uani 1 1 d . . .
O36 O 0.9018(5) -0.8833(16) 0.6465(4) 0.056(3) Uiso 1 1 d . . .
O38 O 1.0159(5) -0.2972(15) 0.6863(4) 0.053(3) Uiso 1 1 d . . .
O53 O 0.973(3) -0.867(9) 0.481(2) 0.096(19) Uiso 0.25 1 d P A -1
H53 H 0.9338 -0.8764 0.4543 0.144 Uiso 0.25 1 d PR A -1
N1 N 0.9347(6) -0.4468(18) 0.4383(4) 0.044(4) Uani 1 1 d . . .
N11 N 0.9109(5) -0.4876(17) 0.5359(4) 0.037(3) Uiso 1 1 d . . .
C2 C 0.9582(8) -0.421(2) 0.3931(6) 0.048(5) Uiso 1 1 d . . .
C3 C 0.8973(7) -0.371(2) 0.3591(5) 0.051(5) Uiso 1 1 d . . .
H3A H 0.9056 -0.2296 0.3435 0.061 Uiso 1 1 calc R . .
H3B H 0.8904 -0.4777 0.3306 0.061 Uiso 1 1 calc R . .
C4 C 0.8368(8) -0.367(3) 0.3828(5) 0.055(5) Uiso 1 1 d . . .
H4A H 0.7962 -0.4689 0.3670 0.066 Uiso 1 1 calc R . .
H4B H 0.8132 -0.2222 0.3817 0.066 Uiso 1 1 calc R . .
C5 C 0.8628(9) -0.421(2) 0.4308(6) 0.049(5) Uiso 1 1 d . . .
C6 C 0.8170(7) -0.427(2) 0.4687(6) 0.044(5) Uiso 1 1 d . . .
C7 C 0.8421(7) -0.464(2) 0.5162(5) 0.042(4) Uiso 1 1 d . . .
C8 C 0.7938(7) -0.471(2) 0.5533(5) 0.040(4) Uiso 1 1 d . . .
H8 H 0.7358 -0.4536 0.5490 0.048 Uiso 1 1 calc R . .
C9 C 0.8372(7) -0.505(2) 0.5929(5) 0.042(4) Uiso 1 1 d . . .
H9 H 0.8188 -0.5201 0.6275 0.050 Uiso 1 1 calc R . .
C10 C 0.9123(7) -0.519(2) 0.5851(5) 0.037(4) Uiso 1 1 d . . .
C12 C 0.7384(7) -0.399(2) 0.4547(5) 0.040(4) Uiso 1 1 d . . .
C13 C 0.6991(7) -0.534(2) 0.4268(5) 0.048(5) Uiso 1 1 d . . .
H13 H 0.7259 -0.6607 0.4152 0.058 Uiso 1 1 calc R . .
C14 C 0.6250(7) -0.510(2) 0.4131(5) 0.043(4) Uiso 1 1 d . . .
H14 H 0.5954 -0.6158 0.3902 0.052 Uiso 1 1 calc R . .
C15 C 0.5896(8) -0.351(2) 0.4290(5) 0.043(4) Uiso 1 1 d . . .
C16 C 0.6289(7) -0.217(2) 0.4557(5) 0.043(4) Uiso 1 1 d . . .
H16 H 0.6023 -0.0885 0.4668 0.051 Uiso 1 1 calc R . .
C17 C 0.7025(7) -0.240(2) 0.4692(5) 0.043(4) Uiso 1 1 d . . .
H17 H 0.7320 -0.1313 0.4914 0.051 Uiso 1 1 calc R . .
C18 C 0.5107(7) -0.331(2) 0.4142(5) 0.037(4) Uiso 1 1 d . . .
C19 C 0.4771(8) -0.346(2) 0.3682(6) 0.050(5) Uiso 1 1 d . . .
C20 C 0.4052(8) -0.325(2) 0.3544(6) 0.053(5) Uiso 1 1 d . . .
C21 C 0.3603(9) -0.274(2) 0.3879(6) 0.049(5) Uiso 1 1 d . . .
C22 C 0.3918(8) -0.260(2) 0.4335(6) 0.053(5) Uiso 1 1 d . . .
C23 C 0.4634(7) -0.285(2) 0.4478(6) 0.042(4) Uiso 1 1 d . . .
C29 C 0.9706(7) -0.560(2) 0.6161(5) 0.042(4) Uiso 1 1 d . . .
C30 C 0.9570(7) -0.588(2) 0.6680(5) 0.040(4) Uiso 1 1 d . . .
C31 C 0.9206(8) -0.748(2) 0.6808(6) 0.050(5) Uiso 1 1 d . . .
C32 C 0.9041(7) -0.770(2) 0.7295(5) 0.049(5) Uiso 1 1 d . . .
H32 H 0.8734 -0.8919 0.7398 0.058 Uiso 1 1 calc R . .
C33 C 0.9285(7) -0.633(2) 0.7612(5) 0.036(4) Uiso 1 1 d . . .
C34 C 0.9690(7) -0.477(2) 0.7502(5) 0.042(4) Uiso 1 1 d . . .
H34 H 0.9919 -0.3761 0.7771 0.050 Uiso 1 1 calc R . .
C35 C 0.9794(7) -0.456(2) 0.7010(5) 0.042(4) Uiso 1 1 d . . .
C37 C 0.8556(7) -1.044(2) 0.6567(5) 0.051(5) Uiso 1 1 d . . .
H37A H 0.8423 -1.1306 0.6246 0.076 Uiso 1 1 calc R . .
H37B H 0.8061 -0.9874 0.6683 0.076 Uiso 1 1 calc R . .
H37C H 0.8839 -1.1332 0.6848 0.076 Uiso 1 1 calc R . .
C39 C 1.0442(8) -0.151(2) 0.7194(5) 0.055(5) Uiso 1 1 d . . .
H39A H 1.0672 -0.0344 0.7003 0.082 Uiso 1 1 calc R . .
H39B H 1.0861 -0.2140 0.7453 0.082 Uiso 1 1 calc R . .
H39C H 1.0009 -0.0945 0.7380 0.082 Uiso 1 1 calc R . .
C40 C 0.9154(7) -0.660(2) 0.8130(5) 0.042(4) Uiso 1 1 d . . .
C41 C 0.8447(8) -0.704(2) 0.8218(6) 0.050(5) Uiso 1 1 d . . .
H41 H 0.8010 -0.7150 0.7930 0.060 Uiso 1 1 calc R . .
C42 C 0.8331(8) -0.734(2) 0.8698(6) 0.056(5) Uiso 1 1 d . . .
H42 H 0.7798 -0.7717 0.8779 0.067 Uiso 1 1 calc R . .
C43 C 0.8874(8) -0.716(2) 0.9054(6) 0.055(5) Uiso 1 1 d . . .
H43 H 0.8758 -0.7365 0.9415 0.066 Uiso 1 1 calc R . .
C44 C 0.9573(8) -0.672(2) 0.8982(6) 0.047(5) Uiso 1 1 d . . .
H44 H 1.0000 -0.6588 0.9276 0.057 Uiso 1 1 calc R . .
C45 C 0.9711(8) -0.643(2) 0.8480(5) 0.051(5) Uiso 1 1 d . . .
H45 H 1.0246 -0.6085 0.8397 0.062 Uiso 1 1 calc R . .
C46 C 0.7237(9) -0.364(3) 0.1565(7) 0.167(11) Uiso 1 1 d G . .
C47 C 0.7279(10) -0.233(3) 0.1941(8) 0.199(14) Uiso 1 1 d G . .
H47 H 0.6826 -0.1405 0.1983 0.239 Uiso 1 1 calc R . .
C48 C 0.7906(13) -0.222(2) 0.2263(6) 0.157(11) Uiso 1 1 d G . .
H48 H 0.7939 -0.1200 0.2555 0.189 Uiso 1 1 calc R . .
C49 C 0.8490(9) -0.341(3) 0.2208(6) 0.189(13) Uiso 1 1 d G . .
H49 H 0.8976 -0.3321 0.2458 0.226 Uiso 1 1 calc R . .
C50 C 0.8447(10) -0.472(3) 0.1832(8) 0.168(11) Uiso 1 1 d G . .
H50 H 0.8900 -0.5647 0.1790 0.202 Uiso 1 1 calc R . .
C51 C 0.7820(13) -0.484(3) 0.1510(6) 0.167(11) Uiso 1 1 d G . .
H51 H 0.7787 -0.5852 0.1218 0.201 Uiso 1 1 calc R . .
C52 C 0.6507(13) -0.377(5) 0.1176(10) 0.196(14) Uani 1 1 d . . .
H52A H 0.6262 -0.5198 0.1195 0.294 Uiso 1 1 calc R . .
H52B H 0.6650 -0.3538 0.0818 0.294 Uiso 1 1 calc R . .
H52C H 0.6123 -0.2666 0.1256 0.294 Uiso 1 1 calc R . .
C54 C 1.030(3) -1.007(9) 0.475(2) 0.021(15) Uiso 0.25 1 d P A -1
H54A H 1.0256 -1.0519 0.4377 0.032 Uiso 0.25 1 calc PR A -1
H54B H 1.0241 -1.1333 0.4973 0.032 Uiso 0.25 1 calc PR A -1
H54C H 1.0827 -0.9411 0.4853 0.032 Uiso 0.25 1 calc PR A -1
C55 C 1.070(3) -1.075(11) 0.5278(14) 0.23(4) Uiso 0.50 1 d PD . 2
H55 H 1.1159 -1.1357 0.5498 0.278 Uiso 0.50 1 calc PR . 2
C56 C 1.0061(15) -0.963(5) 0.4526(13) 0.063(13) Uiso 0.50 1 d PD . 2
H56 H 1.0075 -0.9404 0.4149 0.075 Uiso 0.50 1 calc PR . 2
C57 C 1.0721(15) -1.023(5) 0.4801(11) 0.047(10) Uiso 0.50 1 d PD B 2
C59 C 1.142(2) -1.022(11) 0.460(2) 0.25(3) Uiso 0.50 1 d PD B 2
H59A H 1.1663 -0.8792 0.4646 0.379 Uiso 0.50 1 calc PR B 2
H59B H 1.1316 -1.0553 0.4217 0.379 Uiso 0.50 1 calc PR B 2
H59C H 1.1777 -1.1302 0.4777 0.379 Uiso 0.50 1 calc PR B 2

loop_
_atom_site_aniso_label
_atom_site_aniso_U_11
_atom_site_aniso_U_22
_atom_site_aniso_U_33
_atom_site_aniso_U_23
_atom_site_aniso_U_13
_atom_site_aniso_U_12
Zn1 0.054(2) 0.101(3) 0.029(2) 0.003(2) 0.0307(16) 0.007(2)
F24 0.064(6) 0.077(7) 0.035(6) 0.003(5) 0.026(5) 0.004(5)
F25 0.067(6) 0.085(8) 0.034(6) -0.002(5) 0.015(5) -0.009(5)
F26 0.044(5) 0.087(7) 0.053(6) 0.006(6) 0.011(5) -0.008(5)
F27 0.059(5) 0.091(8) 0.050(6) 0.001(6) 0.034(5) 0.004(5)
F28 0.060(6) 0.103(8) 0.027(6) -0.007(6) 0.018(5) -0.012(6)
N1 0.040(8) 0.072(11) 0.023(8) 0.011(7) 0.012(6) 0.007(7)
C52 0.15(2) 0.27(4) 0.16(3) 0.04(3) -0.01(2) 0.01(3)

loop_
_atom_type_symbol
_atom_type_description
_atom_type_scat_dispersion_real
_atom_type_scat_dispersion_imag
_atom_type_scat_source
C C 0.0181 0.0091 'International Tables Vol C Tables 4.2.6.8 and 6.1.1.4'
H H 0.0000 0.0000 'International Tables Vol C Tables 4.2.6.8 and 6.1.1.4'
F F 0.0727 0.0534 'International Tables Vol C Tables 4.2.6.8 and 6.1.1.4'
N N 0.0311 0.0180 'International Tables Vol C Tables 4.2.6.8 and 6.1.1.4'
O O 0.0492 0.0322 'International Tables Vol C Tables 4.2.6.8 and 6.1.1.4'
Zn Zn -1.5491 0.6778 'International Tables Vol C Tables 4.2.6.8 and 6.1.1.4'

loop_
_geom_angle_atom_site_label_1
_geom_angle_atom_site_label_2
_geom_angle_atom_site_label_3
_geom_angle
_geom_angle_site_symmetry_1
_geom_angle_site_symmetry_3
N1 Zn1 N1 179.999(4) . 3_746
N1 Zn1 N11 88.9(4) . .
N1 Zn1 N11 91.1(4) 3_746 .
N1 Zn1 N11 91.1(4) . 3_746
N1 Zn1 N11 88.9(4) 3_746 3_746
N11 Zn1 N11 180.0(5) . 3_746
C31 O36 C37 119.1(12) . .
C35 O38 C39 121.3(12) . .
C54 O53 H53 110.6 . .
C5 N1 C2 104.9(12) . .
C5 N1 Zn1 129.8(10) . .
C2 N1 Zn1 125.3(9) . .
C7 N11 C10 109.0(11) . .
C7 N11 Zn1 126.2(9) . .
C10 N11 Zn1 124.6(9) . .
C29 C2 N1 124.7(14) 3_746 .
C29 C2 C3 126.3(15) 3_746 .
N1 C2 C3 109.0(12) . .
C4 C3 C2 107.9(13) . .
C4 C3 H3A 110.1 . .
C2 C3 H3A 110.1 . .
C4 C3 H3B 110.1 . .
C2 C3 H3B 110.1 . .
H3A C3 H3B 108.4 . .
C3 C4 C5 104.6(13) . .
C3 C4 H4A 110.8 . .
C5 C4 H4A 110.8 . .
C3 C4 H4B 110.8 . .
C5 C4 H4B 110.8 . .
H4A C4 H4B 108.9 . .
N1 C5 C4 113.5(14) . .
N1 C5 C6 123.2(14) . .
C4 C5 C6 123.0(14) . .
C7 C6 C5 124.1(13) . .
C7 C6 C12 118.9(13) . .
C5 C6 C12 117.0(13) . .
N11 C7 C6 127.7(13) . .
N11 C7 C8 110.0(12) . .
C6 C7 C8 122.3(13) . .
C9 C8 C7 104.3(12) . .
C9 C8 H8 127.9 . .
C7 C8 H8 127.9 . .
C8 C9 C10 112.6(14) . .
C8 C9 H9 123.7 . .
C10 C9 H9 123.7 . .
C29 C10 N11 126.3(12) . .
C29 C10 C9 129.5(14) . .
N11 C10 C9 104.1(11) . .
C13 C12 C17 118.0(13) . .
C13 C12 C6 120.3(14) . .
C17 C12 C6 121.7(14) . .
C12 C13 C14 121.3(15) . .
C12 C13 H13 119.3 . .
C14 C13 H13 119.3 . .
C15 C14 C13 119.8(15) . .
C15 C14 H14 120.1 . .
C13 C14 H14 120.1 . .
C16 C15 C14 118.6(14) . .
C16 C15 C18 122.9(14) . .
C14 C15 C18 118.5(14) . .
C15 C16 C17 121.6(15) . .
C15 C16 H16 119.2 . .
C17 C16 H16 119.2 . .
C12 C17 C16 120.7(14) . .
C12 C17 H17 119.7 . .
C16 C17 H17 119.7 . .
C19 C18 C23 113.8(13) . .
C19 C18 C15 125.2(14) . .
C23 C18 C15 120.9(13) . .
C20 C19 C18 125.5(16) . .
C20 C19 F24 116.9(14) . .
C18 C19 F24 117.6(13) . .
F25 C20 C19 121.2(15) . .
F25 C20 C21 119.2(14) . .
C19 C20 C21 119.4(16) . .
F26 C21 C22 124.6(15) . .
F26 C21 C20 119.1(14) . .
C22 C21 C20 116.2(15) . .
C21 C22 C23 124.6(17) . .
C21 C22 F27 117.5(14) . .
C23 C22 F27 117.8(15) . .
F28 C23 C22 120.0(14) . .
F28 C23 C18 119.7(12) . .
C22 C23 C18 120.3(15) . .
C10 C29 C2 127.9(15) . 3_746
C10 C29 C30 115.8(12) . .
C2 C29 C30 116.3(13) 3_746 .
C35 C30 C31 119.2(15) . .
C35 C30 C29 120.7(14) . .
C31 C30 C29 120.1(15) . .
O36 C31 C30 117.2(15) . .
O36 C31 C32 122.6(15) . .
C30 C31 C32 120.2(16) . .
C33 C32 C31 117.7(15) . .
C33 C32 H32 121.1 . .
C31 C32 H32 121.2 . .
C32 C33 C34 123.4(15) . .
C32 C33 C40 118.0(14) . .
C34 C33 C40 118.4(14) . .
C33 C34 C35 116.4(14) . .
C33 C34 H34 121.8 . .
C35 C34 H34 121.8 . .
C30 C35 O38 117.1(14) . .
C30 C35 C34 122.8(15) . .
O38 C35 C34 120.1(14) . .
O36 C37 H37A 109.5 . .
O36 C37 H37B 109.5 . .
H37A C37 H37B 109.5 . .
O36 C37 H37C 109.5 . .
H37A C37 H37C 109.5 . .
H37B C37 H37C 109.5 . .
O38 C39 H39A 109.5 . .
O38 C39 H39B 109.5 . .
H39A C39 H39B 109.5 . .
O38 C39 H39C 109.5 . .
H39A C39 H39C 109.5 . .
H39B C39 H39C 109.5 . .
C45 C40 C41 123.1(15) . .
C45 C40 C33 119.4(13) . .
C41 C40 C33 117.5(13) . .
C40 C41 C42 117.4(15) . .
C40 C41 H41 121.3 . .
C42 C41 H41 121.3 . .
C43 C42 C41 120.8(15) . .
C43 C42 H42 119.6 . .
C41 C42 H42 119.6 . .
C42 C43 C44 123.5(16) . .
C42 C43 H43 118.3 . .
C44 C43 H43 118.3 . .
C43 C44 C45 116.7(14) . .
C43 C44 H44 121.6 . .
C45 C44 H44 121.7 . .
C40 C45 C44 118.6(14) . .
C40 C45 H45 120.7 . .
C44 C45 H45 120.7 . .
C47 C46 C51 120.0 . .
C47 C46 C52 121(2) . .
C51 C46 C52 119(2) . .
C46 C47 C48 120.0 . .
C46 C47 H47 120.0 . .
C48 C47 H47 120.0 . .
C49 C48 C47 120.0 . .
C49 C48 H48 120.0 . .
C47 C48 H48 120.0 . .
C50 C49 C48 120.0 . .
C50 C49 H49 120.0 . .
C48 C49 H49 120.0 . .
C49 C50 C51 120.0 . .
C49 C50 H50 120.0 . .
C51 C50 H50 120.0 . .
C50 C51 C46 120.0 . .
C50 C51 H51 120.0 . .
C46 C51 H51 120.0 . .
C46 C52 H52A 109.5 . .
C46 C52 H52B 109.5 . .
H52A C52 H52B 109.5 . .
C46 C52 H52C 109.4 . .
H52A C52 H52C 109.5 . .
H52B C52 H52C 109.5 . .
C57 C55 C56 115(4) . 3_736
C57 C55 H55 122.4 . .
C56 C55 H55 122.3 3_736 .
C57 C56 C55 126(3) . 3_736
C57 C56 H53 145.4 . .
C55 C56 H53 22.7 3_736 .
C57 C56 H56 116.8 . .
C55 C56 H56 116.8 3_736 .
H53 C56 H56 96.4 . .
C55 C57 C56 118(3) . .
C55 C57 C59 121(3) . .
C56 C57 C59 121(2) . .
C57 C59 H59A 109.4 . .
C57 C59 H59B 109.5 . .
H59A C59 H59B 109.5 . .
C57 C59 H59C 109.5 . .
H59A C59 H59C 109.5 . .
H59B C59 H59C 109.5 . .

loop_
_geom_bond_atom_site_label_1
_geom_bond_atom_site_label_2
_geom_bond_distance
_geom_bond_site_symmetry_2
Zn1 N1 2.030(11) .
Zn1 N1 2.030(11) 3_746
Zn1 N11 2.055(10) .
Zn1 N11 2.055(10) 3_746
F24 C19 1.394(16) .
F25 C20 1.352(17) .
F26 C21 1.319(16) .
F27 C22 1.393(17) .
F28 C23 1.335(15) .
O36 C31 1.360(17) .
O36 C37 1.454(16) .
O38 C35 1.383(15) .
O38 C39 1.430(16) .
O53 C54 1.46(7) .
O53 H53 0.9900 .
N1 C5 1.343(17) .
N1 C2 1.414(18) .
N11 C7 1.344(15) .
N11 C10 1.404(16) .
C2 C29 1.393(18) 3_746
C2 C3 1.434(18) .
C3 C4 1.383(17) .
C3 H3A 1.0900 .
C3 H3B 1.0900 .
C4 C5 1.430(19) .
C4 H4A 1.0900 .
C4 H4B 1.0900 .
C5 C6 1.453(19) .
C6 C7 1.389(18) .
C6 C12 1.482(18) .
C7 C8 1.465(18) .
C8 C9 1.317(17) .
C8 H8 1.0800 .
C9 C10 1.449(17) .
C9 H9 1.0800 .
C10 C29 1.338(17) .
C12 C13 1.371(18) .
C12 C17 1.379(18) .
C13 C14 1.397(17) .
C13 H13 1.0800 .
C14 C15 1.389(18) .
C14 H14 1.0800 .
C15 C16 1.351(18) .
C15 C18 1.486(18) .
C16 C17 1.388(17) .
C16 H16 1.0800 .
C17 H17 1.0800 .
C18 C19 1.374(19) .
C18 C23 1.411(18) .
C19 C20 1.357(18) .
C20 C21 1.388(19) .
C21 C22 1.350(19) .
C22 C23 1.356(18) .
C29 C2 1.392(18) 3_746
C29 C30 1.53(2) .
C30 C35 1.330(18) .
C30 C31 1.374(19) .
C31 C32 1.454(19) .
C32 C33 1.345(18) .
C32 H32 1.0800 .
C33 C34 1.371(18) .
C33 C40 1.526(19) .
C34 C35 1.436(18) .
C34 H34 1.0800 .
C37 H37A 1.0899 .
C37 H37B 1.0899 .
C37 H37C 1.0899 .
C39 H39A 1.0899 .
C39 H39B 1.0899 .
C39 H39C 1.0899 .
C40 C45 1.345(18) .
C40 C41 1.405(18) .
C41 C42 1.416(19) .
C41 H41 1.0800 .
C42 C43 1.340(19) .
C42 H42 1.0800 .
C43 C44 1.379(18) .
C43 H43 1.0800 .
C44 C45 1.487(19) .
C44 H44 1.0800 .
C45 H45 1.0800 .
C46 C47 1.3900 .
C46 C51 1.3900 .
C46 C52 1.64(2) .
C47 C48 1.3900 .
C47 H47 1.0800 .
C48 C49 1.3900 .
C48 H48 1.0800 .
C49 C50 1.3900 .
C49 H49 1.0800 .
C50 C51 1.3900 .
C50 H50 1.0800 .
C51 H51 1.0800 .
C52 H52A 1.0899 .
C52 H52B 1.0899 .
C52 H52C 1.0899 .
C54 H54A 1.0899 .
C54 H54B 1.0899 .
C54 H54C 1.0899 .
C55 C57 1.399(19) .
C55 C56 1.61(6) 3_736
C55 H55 1.0800 .
C56 C57 1.435(18) .
C56 C55 1.61(6) 3_736
C56 H53 1.4813 .
C56 H56 1.0800 .
C57 C59 1.483(19) .
C59 H59A 1.0900 .
C59 H59B 1.0900 .
C59 H59C 1.0900 .

loop_
_geom_torsion_atom_site_label_1
_geom_torsion_atom_site_label_2
_geom_torsion_atom_site_label_3
_geom_torsion_atom_site_label_4
_geom_torsion
_geom_torsion_site_symmetry_1
_geom_torsion_site_symmetry_4
N1 Zn1 N1 C5 147(60) 3_746 .
N11 Zn1 N1 C5 -0.9(14) . .
N11 Zn1 N1 C5 179.1(14) 3_746 .
N1 Zn1 N1 C2 -36(60) 3_746 .
N11 Zn1 N1 C2 176.0(12) . .
N11 Zn1 N1 C2 -4.0(12) 3_746 .
N1 Zn1 N11 C7 3.4(12) . .
N1 Zn1 N11 C7 -176.6(12) 3_746 .
N11 Zn1 N11 C7 -12(3) 3_746 .
N1 Zn1 N11 C10 177.8(12) . .
N1 Zn1 N11 C10 -2.2(12) 3_746 .
N11 Zn1 N11 C10 162.8(19) 3_746 .
C5 N1 C2 C29 -177.9(15) . 3_746
Zn1 N1 C2 C29 5(2) . 3_746
C5 N1 C2 C3 2.2(17) . .
Zn1 N1 C2 C3 -175.4(10) . .
C29 C2 C3 C4 179.9(15) 3_746 .
N1 C2 C3 C4 -0.2(19) . .
C2 C3 C4 C5 -1.8(19) . .
C2 N1 C5 C4 -3.5(19) . .
Zn1 N1 C5 C4 173.9(11) . .
C2 N1 C5 C6 -177.3(14) . .
Zn1 N1 C5 C6 0(2) . .
C3 C4 C5 N1 3(2) . .
C3 C4 C5 C6 177.3(15) . .
N1 C5 C6 C7 -1(3) . .
C4 C5 C6 C7 -174.4(15) . .
N1 C5 C6 C12 -179.0(14) . .
C4 C5 C6 C12 8(2) . .
C10 N11 C7 C6 179.3(15) . .
Zn1 N11 C7 C6 -6(2) . .
C10 N11 C7 C8 2.2(17) . .
Zn1 N11 C7 C8 177.4(9) . .
C5 C6 C7 N11 4(3) . .
C12 C6 C7 N11 -178.0(14) . .
C5 C6 C7 C8 -179.1(14) . .
C12 C6 C7 C8 -1(2) . .
N11 C7 C8 C9 -1.6(18) . .
C6 C7 C8 C9 -178.9(15) . .
C7 C8 C9 C10 0.4(18) . .
C7 N11 C10 C29 175.9(15) . .
Zn1 N11 C10 C29 1(2) . .
C7 N11 C10 C9 -1.9(16) . .
Zn1 N11 C10 C9 -177.1(10) . .
C8 C9 C10 C29 -176.8(16) . .
C8 C9 C10 N11 0.9(18) . .
C7 C6 C12 C13 -111.7(17) . .
C5 C6 C12 C13 66(2) . .
C7 C6 C12 C17 68(2) . .
C5 C6 C12 C17 -114.1(17) . .
C17 C12 C13 C14 1(2) . .
C6 C12 C13 C14 -179.8(13) . .
C12 C13 C14 C15 -2(2) . .
C13 C14 C15 C16 3(2) . .
C13 C14 C15 C18 -179.3(13) . .
C14 C15 C16 C17 -3(2) . .
C18 C15 C16 C17 179.6(13) . .
C13 C12 C17 C16 0(2) . .
C6 C12 C17 C16 -180.0(14) . .
C15 C16 C17 C12 2(2) . .
C16 C15 C18 C19 127.5(17) . .
C14 C15 C18 C19 -50(2) . .
C16 C15 C18 C23 -49(2) . .
C14 C15 C18 C23 133.2(16) . .
C23 C18 C19 C20 -2(2) . .
C15 C18 C19 C20 -178.7(16) . .
C23 C18 C19 F24 179.6(13) . .
C15 C18 C19 F24 2(2) . .
C18 C19 C20 F25 178.2(15) . .
F24 C19 C20 F25 -3(2) . .
C18 C19 C20 C21 3(3) . .
F24 C19 C20 C21 -177.8(13) . .
F25 C20 C21 F26 3(2) . .
C19 C20 C21 F26 178.3(14) . .
F25 C20 C21 C22 -178.4(14) . .
C19 C20 C21 C22 -3(2) . .
F26 C21 C22 C23 -179.6(15) . .
C20 C21 C22 C23 2(3) . .
F26 C21 C22 F27 -1(2) . .
C20 C21 C22 F27 -179.6(14) . .
C21 C22 C23 F28 179.6(15) . .
F27 C22 C23 F28 1(2) . .
C21 C22 C23 C18 -1(3) . .
F27 C22 C23 C18 -178.8(13) . .
C19 C18 C23 F28 180.0(13) . .
C15 C18 C23 F28 -3(2) . .
C19 C18 C23 C22 0(2) . .
C15 C18 C23 C22 177.4(15) . .
N11 C10 C29 C2 0(3) . 3_746
C9 C10 C29 C2 177.3(15) . 3_746
N11 C10 C29 C30 180.0(14) . .
C9 C10 C29 C30 -3(3) . .
C10 C29 C30 C35 -108.9(17) . .
C2 C29 C30 C35 71.0(19) 3_746 .
C10 C29 C30 C31 70.3(19) . .
C2 C29 C30 C31 -109.8(16) 3_746 .
C37 O36 C31 C30 -172.5(12) . .
C37 O36 C31 C32 8(2) . .
C35 C30 C31 O36 -177.0(12) . .
C29 C30 C31 O36 4(2) . .
C35 C30 C31 C32 3(2) . .
C29 C30 C31 C32 -176.6(13) . .
O36 C31 C32 C33 176.7(13) . .
C30 C31 C32 C33 -3(2) . .
C31 C32 C33 C34 -1(2) . .
C31 C32 C33 C40 -176.3(12) . .
C32 C33 C34 C35 6(2) . .
C40 C33 C34 C35 -179.5(12) . .
C31 C30 C35 O38 179.8(12) . .
C29 C30 C35 O38 -1(2) . .
C31 C30 C35 C34 2(2) . .
C29 C30 C35 C34 -178.9(13) . .
C39 O38 C35 C30 -177.9(12) . .
C39 O38 C35 C34 0.1(19) . .
C33 C34 C35 C30 -6(2) . .
C33 C34 C35 O38 176.2(12) . .
C32 C33 C40 C45 129.3(16) . .
C34 C33 C40 C45 -46(2) . .
C32 C33 C40 C41 -50(2) . .
C34 C33 C40 C41 134.4(15) . .
C45 C40 C41 C42 -1(2) . .
C33 C40 C41 C42 178.7(14) . .
C40 C41 C42 C43 2(2) . .
C41 C42 C43 C44 -1(3) . .
C42 C43 C44 C45 0(2) . .
C41 C40 C45 C44 0(2) . .
C33 C40 C45 C44 -179.6(13) . .
C43 C44 C45 C40 0(2) . .
C51 C46 C47 C48 0.0 . .
C52 C46 C47 C48 -178.9(19) . .
C46 C47 C48 C49 0.0 . .
C47 C48 C49 C50 0.0 . .
C48 C49 C50 C51 0.0 . .
C49 C50 C51 C46 0.0 . .
C47 C46 C51 C50 0.0 . .
C52 C46 C51 C50 178.9(19) . .
C56 C55 C57 C56 -6(9) 3_736 .
C56 C55 C57 C59 170(5) 3_736 .
C55 C56 C57 C55 7(10) 3_736 .
C55 C56 C57 C59 -170(6) 3_736 .
